data_4117554
loop_
_publ_author_name
'Gonca Seber'
'Rafael S. Freitas'
'Joel T. Mague'
'Armando Paduan-Filho'
'Xavier Gratens'
'Valdir Bindilatti'
'Nei Fernandes Oliveira'
'Naoki Yoshioka'
'Paul M. Lahti'

_publ_contact_author_address
;Dept of Chemistry
University of Massachusetts
Amherst, MA 01003 USA
;
_publ_contact_author_email lahti@chem.umass.edu
_publ_contact_author_name 'Paul M. Lahti'
_publ_section_title
;
 Magnetic Tuning of All-Organic Binary Alloys between Two Stable Radicals
;
_journal_name_full 'Journal of the American Chemical Society'
_journal_page_first 3825
_journal_page_last 3833
_journal_paper_doi 10.1021/ja2104697
_journal_volume 134
_journal_year 2012
_chemical_formula_sum 'C28 H27.6 F6.4 N8 O4'
_chemical_formula_weight 661.78
_chemical_name_systematic
; 
 ? 
;
_space_group_IT_number 61
_symmetry_cell_setting orthorhombic
_symmetry_space_group_name_Hall '-P 2ac 2ab'
_symmetry_space_group_name_H-M 'P b c a'
_atom_sites_solution_hydrogens geom
_atom_sites_solution_primary direct
_atom_sites_solution_secondary difmap
_audit_creation_method SHELXL-97
_cell_angle_alpha 90.00
_cell_angle_beta 90.00
_cell_angle_gamma 90.00
_cell_formula_units_Z 4
_cell_length_a 8.8962(2)
_cell_length_b 16.1695(4)
_cell_length_c 20.6719(5)
_cell_measurement_temperature 293(2)
_cell_volume 2973.59(12)
_computing_structure_refinement 'SHELXL-97 (Sheldrick, 1997)'
_computing_structure_solution 'SHELXS-97 (Sheldrick, 1990)'
_diffrn_ambient_temperature 293(2)
_diffrn_measured_fraction_theta_full 0.992
_diffrn_measured_fraction_theta_max 0.992
_diffrn_measurement_device_type 'Nonius KappaCCD area detector'
_diffrn_radiation_monochromator graphite
_diffrn_radiation_source 'fine-focus sealed tube'
_diffrn_radiation_type MoK\a
_diffrn_radiation_wavelength 0.71073
_diffrn_reflns_av_R_equivalents 0.0172
_diffrn_reflns_av_sigmaI/netI 0.0235
_diffrn_reflns_limit_h_max 10
_diffrn_reflns_limit_h_min -10
_diffrn_reflns_limit_k_max 19
_diffrn_reflns_limit_k_min -19
_diffrn_reflns_limit_l_max 24
_diffrn_reflns_limit_l_min -24
_diffrn_reflns_number 4855
_diffrn_reflns_theta_full 25.01
_diffrn_reflns_theta_max 25.01
_diffrn_reflns_theta_min 4.51
_exptl_absorpt_coefficient_mu 0.129
_exptl_absorpt_correction_type none
_exptl_crystal_colour blue
_exptl_crystal_density_diffrn 1.478
_exptl_crystal_description needle
_exptl_crystal_F_000 1365
_exptl_crystal_size_max 1.00
_exptl_crystal_size_mid 0.25
_exptl_crystal_size_min 0.03
_refine_diff_density_max 0.814
_refine_diff_density_min -0.764
_refine_diff_density_rms 0.087
_refine_ls_extinction_method none
_refine_ls_goodness_of_fit_ref 2.786
_refine_ls_hydrogen_treatment mixed
_refine_ls_matrix_type full
_refine_ls_number_parameters 201
_refine_ls_number_reflns 2607
_refine_ls_number_restraints 0
_refine_ls_restrained_S_all 2.786
_refine_ls_R_factor_all 0.1233
_refine_ls_R_factor_gt 0.1056
_refine_ls_shift/su_max 0.000
_refine_ls_shift/su_mean 0.000
_refine_ls_structure_factor_coef Fsqd
_refine_ls_weighting_details 'calc w=1/[\s^2^(Fo^2^)+(0.1000P)^2^+0.0000P] where P=(Fo^2^+2Fc^2^)/3'
_refine_ls_weighting_scheme calc
_refine_ls_wR_factor_gt 0.3311
_refine_ls_wR_factor_ref 0.3467
_reflns_number_gt 2047
_reflns_number_total 2607
_reflns_threshold_expression >2sigma(I)
_cod_data_source_file ja2104697_si_003_2.cif
_cod_data_source_block 83_F4BImNN-17_BImNN_293K
_cod_original_formula_sum 'C28 H27.60 F6.40 N8 O4'
_cod_database_code 4117554

loop_
_symmetry_equiv_pos_as_xyz
'x, y, z'
'-x+1/2, -y, z+1/2'
'x+1/2, -y+1/2, -z'
'-x, y+1/2, -z+1/2'
'-x, -y, -z'
'x-1/2, y, -z-1/2'
'-x-1/2, y-1/2, z'
'x, -y-1/2, z-1/2'

loop_
_atom_site_label
_atom_site_type_symbol
_atom_site_fract_x
_atom_site_fract_y
_atom_site_fract_z
_atom_site_U_iso_or_equiv
_atom_site_adp_type
_atom_site_occupancy
_atom_site_symmetry_multiplicity
_atom_site_calc_flag
_atom_site_refinement_flags
O1 O 0.1938(3) 0.3469(2) 0.36627(15) 0.0709(11) Uani 1 1 d .
O2 O 0.5297(4) 0.2203(2) 0.22745(17) 0.0700(10) Uani 1 1 d .
N1 N 0.3936(4) 0.3633(2) 0.17760(16) 0.0485(10) Uani 1 1 d .
H1N H 0.484(4) 0.3494(18) 0.1662(15) 0.015(8) Uiso 1 1 d .
N2 N 0.1812(4) 0.3954(2) 0.23040(16) 0.0521(10) Uani 1 1 d .
N3 N 0.2953(3) 0.2986(2) 0.34400(17) 0.0524(10) Uani 1 1 d .
N4 N 0.4540(4) 0.2379(2) 0.27804(17) 0.0506(10) Uani 1 1 d .
F1 F 0.4656(4) 0.4231(2) 0.04318(17) 0.0729(11) Uiso 0.80 1 d P
F2 F 0.2576(4) 0.5250(2) -0.01030(18) 0.0768(11) Uiso 0.80 1 d P
F3 F 0.0099(4) 0.5665(2) 0.05313(18) 0.0738(11) Uiso 0.80 1 d P
F4 F -0.0484(4) 0.5063(2) 0.17327(17) 0.0723(11) Uiso 0.80 1 d P
H1 H 0.4656(4) 0.4231(2) 0.04318(17) 0.0729(11) Uiso 0.20 1 d P
H2 H 0.2576(4) 0.5250(2) -0.01030(18) 0.0768(11) Uiso 0.20 1 d P
H3 H 0.0099(4) 0.5665(2) 0.05313(18) 0.0738(11) Uiso 0.20 1 d P
H4 H -0.0484(4) 0.5063(2) 0.17327(17) 0.0723(11) Uiso 0.20 1 d P
C1 C 0.3173(4) 0.4156(2) 0.13792(19) 0.0458(10) Uani 1 1 d .
C2 C 0.3433(4) 0.4455(3) 0.0762(2) 0.0548(11) Uani 1 1 d .
C3 C 0.2371(5) 0.4957(3) 0.0494(2) 0.0583(12) Uani 1 1 d .
C4 C 0.1070(5) 0.5162(3) 0.0817(2) 0.0548(12) Uani 1 1 d .
C5 C 0.0775(4) 0.4853(3) 0.1421(2) 0.0537(11) Uani 1 1 d .
C6 C 0.1843(4) 0.4344(3) 0.1711(2) 0.0489(11) Uani 1 1 d .
C7 C 0.3090(4) 0.3536(2) 0.23203(18) 0.0453(10) Uani 1 1 d .
C8 C 0.3530(4) 0.2989(3) 0.28404(19) 0.0469(11) Uani 1 1 d .
C9 C 0.3654(5) 0.2351(3) 0.3868(2) 0.0586(12) Uani 1 1 d .
C10 C 0.4597(5) 0.1837(3) 0.3373(2) 0.0643(13) Uani 1 1 d .
C11 C 0.2404(8) 0.1869(5) 0.4182(3) 0.106(2) Uani 1 1 d .
H11A H 0.1824 0.1593 0.3855 0.159 Uiso 1 1 calc R
H11B H 0.1767 0.2240 0.4420 0.159 Uiso 1 1 calc R
H11C H 0.2823 0.1466 0.4472 0.159 Uiso 1 1 calc R
C12 C 0.4592(8) 0.2829(4) 0.4363(3) 0.102(2) Uani 1 1 d .
H12A H 0.5387 0.3118 0.4145 0.153 Uiso 1 1 calc R
H12B H 0.5013 0.2450 0.4671 0.153 Uiso 1 1 calc R
H12C H 0.3962 0.3220 0.4584 0.153 Uiso 1 1 calc R
C13 C 0.3900(10) 0.1020(3) 0.3181(3) 0.107(2) Uani 1 1 d .
H13A H 0.2863 0.1104 0.3071 0.161 Uiso 1 1 calc R
H13B H 0.3969 0.0640 0.3537 0.161 Uiso 1 1 calc R
H13C H 0.4425 0.0798 0.2815 0.161 Uiso 1 1 calc R
C14 C 0.6214(6) 0.1714(5) 0.3552(3) 0.109(2) Uani 1 1 d .
H14A H 0.6645 0.2235 0.3676 0.164 Uiso 1 1 calc R
H14B H 0.6753 0.1495 0.3188 0.164 Uiso 1 1 calc R
H14C H 0.6281 0.1334 0.3908 0.164 Uiso 1 1 calc R

loop_
_atom_site_aniso_label
_atom_site_aniso_U_11
_atom_site_aniso_U_22
_atom_site_aniso_U_33
_atom_site_aniso_U_23
_atom_site_aniso_U_13
_atom_site_aniso_U_12
O1 0.0528(18) 0.107(3) 0.0532(19) -0.0095(17) 0.0023(14) 0.0260(18)
O2 0.066(2) 0.071(2) 0.072(2) 0.0110(17) 0.0221(16) 0.0199(17)
N1 0.039(2) 0.057(2) 0.0498(19) 0.0039(16) 0.0022(15) 0.0108(17)
N2 0.046(2) 0.056(2) 0.054(2) -0.0030(16) -0.0008(15) 0.0129(17)
N3 0.0390(19) 0.070(2) 0.0484(19) -0.0035(16) -0.0036(15) 0.0098(18)
N4 0.0454(19) 0.050(2) 0.057(2) 0.0020(16) 0.0067(16) 0.0107(16)
C1 0.035(2) 0.045(2) 0.057(2) -0.0035(18) -0.0043(18) -0.0023(17)
C2 0.042(2) 0.061(3) 0.062(3) -0.001(2) 0.002(2) 0.003(2)
C3 0.066(3) 0.058(2) 0.051(2) 0.014(2) -0.007(2) 0.001(2)
C4 0.049(2) 0.049(2) 0.066(3) 0.003(2) -0.019(2) 0.012(2)
C5 0.041(2) 0.051(2) 0.069(3) -0.004(2) 0.001(2) 0.0135(19)
C6 0.041(2) 0.049(2) 0.057(2) -0.0006(18) -0.0036(18) 0.0037(18)
C7 0.035(2) 0.051(2) 0.050(2) -0.0004(17) -0.0026(16) 0.0038(18)
C8 0.033(2) 0.058(2) 0.050(2) 0.0035(18) -0.0010(17) 0.0031(18)
C9 0.051(2) 0.068(3) 0.057(3) 0.006(2) -0.008(2) 0.002(2)
C10 0.060(3) 0.064(3) 0.070(3) 0.016(2) 0.008(2) 0.011(2)
C11 0.109(5) 0.104(4) 0.104(5) 0.027(4) 0.047(4) -0.009(4)
C12 0.115(5) 0.097(4) 0.093(4) 0.004(4) -0.060(4) 0.003(4)
C13 0.163(7) 0.057(3) 0.102(4) 0.008(3) 0.036(5) -0.002(4)
C14 0.070(4) 0.158(7) 0.100(5) 0.046(5) 0.005(3) 0.046(4)

loop_
_atom_type_symbol
_atom_type_description
_atom_type_scat_dispersion_real
_atom_type_scat_dispersion_imag
_atom_type_scat_source
C C 0.0033 0.0016 'International Tables Vol C Tables 4.2.6.8 and 6.1.1.4'
H H 0.0000 0.0000 'International Tables Vol C Tables 4.2.6.8 and 6.1.1.4'
N N 0.0061 0.0033 'International Tables Vol C Tables 4.2.6.8 and 6.1.1.4'
O O 0.0106 0.0060 'International Tables Vol C Tables 4.2.6.8 and 6.1.1.4'
F F 0.0171 0.0103 'International Tables Vol C Tables 4.2.6.8 and 6.1.1.4'

loop_
_geom_angle_atom_site_label_1
_geom_angle_atom_site_label_2
_geom_angle_atom_site_label_3
_geom_angle
C1 N1 C7 107.1(3)
C1 N1 H1N 117(2)
C7 N1 H1N 135(2)
C7 N2 C6 103.8(3)
O1 N3 C8 126.9(4)
O1 N3 C9 120.1(4)
C8 N3 C9 113.0(3)
O2 N4 C8 126.5(4)
O2 N4 C10 121.2(3)
C8 N4 C10 112.1(3)
C2 F1 H1 0.0(3)
C3 F2 H2 0.0(2)
C4 F3 H3 0.00(17)
C5 F4 H4 0.00(16)
N1 C1 C2 133.7(4)
N1 C1 C6 105.1(4)
C2 C1 C6 121.1(4)
F1 C2 C3 121.2(4)
F1 C2 C1 120.9(4)
C3 C2 C1 117.9(4)
F1 C2 H1 0.0(4)
C3 C2 H1 121.2(4)
C1 C2 H1 120.9(4)
F2 C3 C2 119.5(4)
F2 C3 C4 118.6(4)
C2 C3 C4 121.9(4)
F2 C3 H2 0.0(3)
C2 C3 H2 119.5(4)
C4 C3 H2 118.6(4)
F3 C4 C5 120.4(4)
F3 C4 C3 118.6(4)
C5 C4 C3 121.0(4)
F3 C4 H3 0.0(4)
C5 C4 H3 120.4(4)
C3 C4 H3 118.6(4)
F4 C5 C4 120.5(4)
F4 C5 C6 121.0(4)
C4 C5 C6 118.5(4)
F4 C5 H4 0.0(3)
C4 C5 H4 120.5(4)
C6 C5 H4 121.0(4)
N2 C6 C5 129.7(4)
N2 C6 C1 110.7(3)
C5 C6 C1 119.6(4)
N2 C7 N1 113.3(3)
N2 C7 C8 124.3(4)
N1 C7 C8 122.3(3)
N4 C8 N3 109.9(3)
N4 C8 C7 124.3(4)
N3 C8 C7 125.8(4)
N3 C9 C11 107.6(4)
N3 C9 C12 106.1(4)
C11 C9 C12 112.1(5)
N3 C9 C10 101.7(3)
C11 C9 C10 113.8(5)
C12 C9 C10 114.5(4)
C14 C10 N4 108.1(4)
C14 C10 C13 110.1(5)
N4 C10 C13 106.4(4)
C14 C10 C9 115.0(5)
N4 C10 C9 101.8(3)
C13 C10 C9 114.6(5)
C9 C11 H11A 109.5
C9 C11 H11B 109.5
H11A C11 H11B 109.5
C9 C11 H11C 109.5
H11A C11 H11C 109.5
H11B C11 H11C 109.5
C9 C12 H12A 109.5
C9 C12 H12B 109.5
H12A C12 H12B 109.5
C9 C12 H12C 109.5
H12A C12 H12C 109.5
H12B C12 H12C 109.5
C10 C13 H13A 109.5
C10 C13 H13B 109.5
H13A C13 H13B 109.5
C10 C13 H13C 109.5
H13A C13 H13C 109.5
H13B C13 H13C 109.5
C10 C14 H14A 109.5
C10 C14 H14B 109.5
H14A C14 H14B 109.5
C10 C14 H14C 109.5
H14A C14 H14C 109.5
H14B C14 H14C 109.5

loop_
_geom_bond_atom_site_label_1
_geom_bond_atom_site_label_2
_geom_bond_distance
O1 N3 1.279(5)
O2 N4 1.276(5)
N1 C1 1.360(5)
N1 C7 1.363(5)
N1 H1N 0.86(3)
N2 C7 1.323(5)
N2 C6 1.379(5)
N3 C8 1.342(5)
N3 C9 1.492(6)
N4 C8 1.339(5)
N4 C10 1.507(6)
F1 C2 1.334(5)
F1 H1 0.000(12)
F2 C3 1.334(5)
F2 H2 0.000(13)
F3 C4 1.326(5)
F3 H3 0.000(13)
F4 C5 1.336(5)
F4 H4 0.000(10)
C1 C2 1.384(6)
C1 C6 1.401(6)
C2 C3 1.363(6)
C2 H1 1.334(5)
C3 C4 1.378(6)
C3 H2 1.334(5)
C4 C5 1.369(6)
C4 H3 1.326(5)
C5 C6 1.393(6)
C5 H4 1.336(5)
C7 C8 1.447(5)
C9 C11 1.506(7)
C9 C12 1.530(7)
C9 C10 1.563(7)
C10 C14 1.499(7)
C10 C13 1.511(8)
C11 H11A 0.9600
C11 H11B 0.9600
C11 H11C 0.9600
C12 H12A 0.9600
C12 H12B 0.9600
C12 H12C 0.9600
C13 H13A 0.9600
C13 H13B 0.9600
C13 H13C 0.9600
C14 H14A 0.9600
C14 H14B 0.9600
C14 H14C 0.9600

loop_
_geom_torsion_atom_site_label_1
_geom_torsion_atom_site_label_2
_geom_torsion_atom_site_label_3
_geom_torsion_atom_site_label_4
_geom_torsion
C7 N1 C1 C2 -177.1(4)
C7 N1 C1 C6 -1.2(4)
N1 C1 C2 F1 -0.2(7)
C6 C1 C2 F1 -175.6(4)
N1 C1 C2 C3 177.3(4)
C6 C1 C2 C3 1.9(6)
F1 C2 C3 F2 -1.9(7)
C1 C2 C3 F2 -179.4(4)
F1 C2 C3 C4 176.9(4)
C1 C2 C3 C4 -0.5(7)
F2 C3 C4 F3 -2.3(7)
C2 C3 C4 F3 178.8(4)
F2 C3 C4 C5 177.5(4)
C2 C3 C4 C5 -1.3(7)
F3 C4 C5 F4 -0.9(7)
C3 C4 C5 F4 179.3(4)
F3 C4 C5 C6 -178.4(4)
C3 C4 C5 C6 1.8(7)
C7 N2 C6 C5 178.3(4)
C7 N2 C6 C1 -0.7(4)
F4 C5 C6 N2 3.1(7)
C4 C5 C6 N2 -179.4(4)
F4 C5 C6 C1 -178.0(4)
C4 C5 C6 C1 -0.5(6)
N1 C1 C6 N2 1.2(5)
C2 C1 C6 N2 177.7(4)
N1 C1 C6 C5 -177.9(4)
C2 C1 C6 C5 -1.4(6)
C6 N2 C7 N1 0.0(5)
C6 N2 C7 C8 -176.5(4)
C1 N1 C7 N2 0.8(5)
C1 N1 C7 C8 177.3(3)
O2 N4 C8 N3 179.7(4)
C10 N4 C8 N3 5.7(5)
O2 N4 C8 C7 2.5(7)
C10 N4 C8 C7 -171.5(4)
O1 N3 C8 N4 -178.4(4)
C9 N3 C8 N4 3.4(5)
O1 N3 C8 C7 -1.3(7)
C9 N3 C8 C7 -179.4(4)
N2 C7 C8 N4 157.9(4)
N1 C7 C8 N4 -18.2(6)
N2 C7 C8 N3 -18.9(6)
N1 C7 C8 N3 165.0(4)
O1 N3 C9 C11 51.6(6)
C8 N3 C9 C11 -130.1(5)
O1 N3 C9 C12 -68.5(5)
C8 N3 C9 C12 109.8(5)
O1 N3 C9 C10 171.4(4)
C8 N3 C9 C10 -10.2(5)
O2 N4 C10 C14 52.6(6)
C8 N4 C10 C14 -133.0(5)
O2 N4 C10 C13 -65.6(5)
C8 N4 C10 C13 108.8(5)
O2 N4 C10 C9 174.1(4)
C8 N4 C10 C9 -11.5(5)
N3 C9 C10 C14 128.6(4)
C11 C9 C10 C14 -116.0(6)
C12 C9 C10 C14 14.7(6)
N3 C9 C10 N4 12.0(4)
C11 C9 C10 N4 127.4(5)
C12 C9 C10 N4 -101.9(4)
N3 C9 C10 C13 -102.3(5)
C11 C9 C10 C13 13.1(6)
C12 C9 C10 C13 143.8(5)
